data_2016802
loop_
_publ_author_name
'Kong, Zhi-Guo'
'Wang, Jia-Jun'
'Wang, Xiu-Yan'

_publ_section_title
;<i>catena</i>-Poly[[(2-phenyl-1<i>H</i>-1,3,7,8-tetraazacyclopenta[<i>l</i>]phenanthrene-\k^2^<i>N</i>^7^,<i>N</i>^8^)cadmium(II)]-di-\m-chlorido-[(2-phenyl-1<i>H</i>-1,3,7,8-tetraazacyclopenta[<i>l</i>]phenanthrene-\k^2^<i>N</i>^7^,<i>N</i>^8^)cadmium(II)]-\m-fumarato-\k^4^<i>O</i>^1^,<i>O</i>^1'^:<i>O</i>^4^,<i>O</i>^4'^]:
 a coordination polymer with a two-dimensional supramolecular architecture
;
_journal_coeditor_code GD3238
_journal_issue 10
_journal_name_full 'Acta Crystallographica Section C'
_journal_page_first m333
_journal_page_last m335
_journal_paper_doi 10.1107/S0108270108026760
_journal_volume 64
_journal_year 2008
_chemical_formula_iupac '[Cd2 (C4 H2 O4) Cl2 (C19 H12 N4)2]'
_chemical_formula_moiety 'C42 H26 Cd2 Cl2 N8 O6'
_chemical_formula_sum 'C42 H26 Cd2 Cl2 N8 O4'
_chemical_formula_weight 1002.40
_chemical_name_systematic
;<i>catena</i>-Poly[[(2-phenyl-1<i>H</i>-1,3,7,8-
tetraazacyclopenteno[<i>l</i>]phenanthrene-
\k^2^<i>N</i>^7^,<i>N</i>^8^)cadmium(II)]-di-\m-chlorido-[(2-phenyl-1<i>H</i>-
1,3,7,8-tetraazacyclopenteno[<i>l</i>]phenanthrene-
\k^2^<i>N</i>^7^,<i>N</i>^8^)cadmium(II)]-\m-fumarato-
\k^4^O^1^,O^1'^:O^4^,O^4'^]
;
_space_group_IT_number 2
_symmetry_cell_setting triclinic
_symmetry_space_group_name_Hall '-P 1'
_symmetry_space_group_name_H-M 'P -1'
_atom_sites_solution_hydrogens geom
_atom_sites_solution_primary direct
_atom_sites_solution_secondary difmap
_audit_creation_method SHELXL97
_cell_angle_alpha 88.59(3)
_cell_angle_beta 63.20(3)
_cell_angle_gamma 73.59(5)
_cell_formula_units_Z 1
_cell_length_a 10.069(3)
_cell_length_b 10.480(2)
_cell_length_c 10.749(4)
_cell_measurement_reflns_used 8106
_cell_measurement_temperature 293(2)
_cell_measurement_theta_max 27.50
_cell_measurement_theta_min 3.01
_cell_volume 964.2(6)
_computing_cell_refinement 'PROCESS-AUTO (Rigaku, 1998)'
_computing_data_collection 'PROCESS-AUTO (Rigaku, 1998)'
_computing_data_reduction 'PROCESS-AUTO (Rigaku, 1998)'
_computing_molecular_graphics 'SHELXTL-Plus (Sheldrick, 2008)'
_computing_publication_material 'SHELXL97 (Sheldrick, 2008)'
_computing_structure_refinement 'SHELXL97 (Sheldrick, 2008)'
_computing_structure_solution 'SHELXS97 (Sheldrick, 2008)'
_diffrn_ambient_temperature 293(2)
_diffrn_detector_area_resol_mean 10.0
_diffrn_measured_fraction_theta_full 0.996
_diffrn_measured_fraction_theta_max 0.987
_diffrn_measurement_device_type 'Rigaku R-AXIS RAPID'
_diffrn_measurement_method \w
_diffrn_radiation_monochromator graphite
_diffrn_radiation_source 'rotating anode'
_diffrn_radiation_type MoK\a
_diffrn_radiation_wavelength 0.71073
_diffrn_reflns_av_R_equivalents 0.0291
_diffrn_reflns_av_sigmaI/netI 0.0382
_diffrn_reflns_limit_h_max 12
_diffrn_reflns_limit_h_min -13
_diffrn_reflns_limit_k_max 13
_diffrn_reflns_limit_k_min -13
_diffrn_reflns_limit_l_max 13
_diffrn_reflns_limit_l_min -13
_diffrn_reflns_number 9502
_diffrn_reflns_theta_full 25.00
_diffrn_reflns_theta_max 27.50
_diffrn_reflns_theta_min 3.41
_diffrn_standards_decay_% 0
_diffrn_standards_number 0
_exptl_absorpt_coefficient_mu 1.297
_exptl_absorpt_correction_T_max 0.760
_exptl_absorpt_correction_T_min 0.642
_exptl_absorpt_correction_type multi-scan
_exptl_absorpt_process_details '(ABSCOR; Higashi, 1995)'
_exptl_crystal_colour 'pale yellow'
_exptl_crystal_density_diffrn 1.726
_exptl_crystal_density_method 'not measured'
_exptl_crystal_description block
_exptl_crystal_F_000 496
_exptl_crystal_size_max 0.33
_exptl_crystal_size_mid 0.25
_exptl_crystal_size_min 0.21
_refine_diff_density_max 0.422
_refine_diff_density_min -0.390
_refine_ls_extinction_method none
_refine_ls_goodness_of_fit_ref 1.061
_refine_ls_hydrogen_treatment constr
_refine_ls_matrix_type full
_refine_ls_number_parameters 262
_refine_ls_number_reflns 4365
_refine_ls_number_restraints 0
_refine_ls_restrained_S_all 1.061
_refine_ls_R_factor_all 0.0378
_refine_ls_R_factor_gt 0.0288
_refine_ls_shift/su_max 0.001
_refine_ls_shift/su_mean 0.000
_refine_ls_structure_factor_coef Fsqd
_refine_ls_weighting_details 'calc w = 1/[\s^2^(Fo^2^)+(0.0229P)^2^+0.3820P] where P=(Fo^2^+2Fc^2^)/3'
_refine_ls_weighting_scheme calc
_refine_ls_wR_factor_gt 0.0586
_refine_ls_wR_factor_ref 0.0615
_reflns_number_gt 3755
_reflns_number_total 4365
_reflns_threshold_expression I>2\s(I)
_cod_data_source_file gd3238.cif
_cod_data_source_block I
_cod_database_code 2016802
_cod_database_fobs_code 2016802

loop_
_symmetry_equiv_pos_as_xyz
'x, y, z'
'-x, -y, -z'

loop_
_atom_site_type_symbol
_atom_site_label
_atom_site_fract_x
_atom_site_fract_y
_atom_site_fract_z
_atom_site_U_iso_or_equiv
_atom_site_adp_type
_atom_site_calc_flag
_atom_site_refinement_flags
_atom_site_occupancy
C C1 0.4231(3) 0.8318(3) -0.1039(3) 0.0378(6) Uani d . 1
H H1 0.3451 0.7905 -0.0735 0.045 Uiso calc R 1
C C2 0.4198(3) 0.9327(3) -0.1904(3) 0.0425(6) Uani d . 1
H H2 0.3400 0.9589 -0.2158 0.051 Uiso calc R 1
C C3 0.5351(3) 0.9927(3) -0.2373(3) 0.0375(6) Uani d . 1
H H3A 0.5342 1.0605 -0.2946 0.045 Uiso calc R 1
C C4 0.6547(3) 0.9514(2) -0.1986(2) 0.0303(5) Uani d . 1
C C5 0.6497(3) 0.8491(2) -0.1100(2) 0.0277(5) Uani d . 1
C C6 0.7708(3) 0.8012(2) -0.0661(3) 0.0320(5) Uani d . 1
C C7 0.8617(4) 0.6646(3) 0.0682(4) 0.0513(7) Uani d . 1
H H7 0.8500 0.6001 0.1300 0.062 Uiso calc R 1
C C8 0.9882(4) 0.7125(4) 0.0284(4) 0.0687(10) Uani d . 1
H H8 1.0592 0.6817 0.0635 0.082 Uiso calc R 1
C C9 1.0061(4) 0.8062(3) -0.0637(4) 0.0598(9) Uani d . 1
H H9 1.0915 0.8383 -0.0935 0.072 Uiso calc R 1
C C10 0.8972(3) 0.8537(3) -0.1130(3) 0.0386(6) Uani d . 1
C C11 0.9021(3) 0.9548(3) -0.2042(3) 0.0367(6) Uani d . 1
C C12 0.7848(3) 1.0020(2) -0.2416(3) 0.0327(5) Uani d . 1
C C13 0.9654(3) 1.1033(3) -0.3384(3) 0.0410(6) Uani d . 1
C C14 1.0505(3) 1.1930(3) -0.4231(3) 0.0453(7) Uani d . 1
C C15 1.1828(4) 1.1979(4) -0.4166(4) 0.0636(10) Uani d . 1
H H15 1.2147 1.1461 -0.3579 0.076 Uiso calc R 1
C C16 1.2683(5) 1.2790(4) -0.4964(4) 0.0785(13) Uani d . 1
H H16 1.3574 1.2813 -0.4914 0.094 Uiso calc R 1
C C17 1.2217(5) 1.3556(4) -0.5827(4) 0.0749(13) Uani d . 1
H H17 1.2792 1.4103 -0.6361 0.090 Uiso calc R 1
C C18 1.0911(5) 1.3522(3) -0.5908(3) 0.0671(11) Uani d . 1
H H18 1.0599 1.4045 -0.6497 0.081 Uiso calc R 1
C C19 1.0043(4) 1.2701(3) -0.5105(3) 0.0545(8) Uani d . 1
H H19 0.9156 1.2676 -0.5162 0.065 Uiso calc R 1
C C20 0.4984(3) 0.5876(3) 0.3413(3) 0.0379(6) Uani d . 1
C C21 0.4637(3) 0.5568(3) 0.4866(3) 0.0402(6) Uani d . 1
H H21 0.3874 0.6208 0.5614 0.048 Uiso calc R 1
N N1 0.7562(3) 0.7065(2) 0.0221(2) 0.0364(5) Uani d . 1
N N2 0.5331(2) 0.79241(19) -0.0635(2) 0.0304(4) Uani d . 1
N N3 0.8268(3) 1.0978(2) -0.3281(2) 0.0378(5) Uani d . 1
H H3 0.7757 1.1452 -0.3681 0.045 Uiso calc R 1
N N4 1.0148(3) 1.0182(2) -0.2652(3) 0.0447(6) Uani d . 1
O O1 0.4310(2) 0.70323(19) 0.3250(2) 0.0463(5) Uani d . 1
O O2 0.5921(3) 0.4988(2) 0.2410(2) 0.0497(5) Uani d . 1
Cd Cd1 0.55367(2) 0.618432(18) 0.072732(19) 0.03153(7) Uani d . 1
Cl Cl1 0.70589(7) 0.41956(6) -0.12379(7) 0.03761(14) Uani d . 1

loop_
_atom_site_aniso_label
_atom_site_aniso_U_11
_atom_site_aniso_U_22
_atom_site_aniso_U_33
_atom_site_aniso_U_12
_atom_site_aniso_U_13
_atom_site_aniso_U_23
C1 0.0372(14) 0.0411(14) 0.0454(15) -0.0189(12) -0.0241(12) 0.0146(12)
C2 0.0439(15) 0.0424(14) 0.0547(17) -0.0143(13) -0.0339(14) 0.0175(13)
C3 0.0457(15) 0.0337(13) 0.0396(14) -0.0135(12) -0.0248(12) 0.0140(11)
C4 0.0346(12) 0.0274(11) 0.0269(12) -0.0099(10) -0.0123(10) 0.0044(10)
C5 0.0296(12) 0.0269(11) 0.0273(12) -0.0092(10) -0.0133(10) 0.0038(9)
C6 0.0338(13) 0.0318(12) 0.0315(13) -0.0115(11) -0.0154(10) 0.0068(10)
C7 0.0559(18) 0.0568(17) 0.065(2) -0.0268(15) -0.0439(16) 0.0305(16)
C8 0.060(2) 0.082(2) 0.101(3) -0.0333(19) -0.062(2) 0.043(2)
C9 0.0485(17) 0.070(2) 0.090(3) -0.0356(17) -0.0477(18) 0.0377(19)
C10 0.0341(13) 0.0407(14) 0.0476(16) -0.0165(12) -0.0217(12) 0.0106(12)
C11 0.0322(13) 0.0345(13) 0.0414(15) -0.0152(11) -0.0127(11) 0.0080(11)
C12 0.0362(13) 0.0274(11) 0.0310(13) -0.0124(11) -0.0110(10) 0.0056(10)
C13 0.0419(15) 0.0348(13) 0.0389(15) -0.0190(12) -0.0081(12) 0.0023(12)
C14 0.0475(16) 0.0360(14) 0.0361(15) -0.0213(13) -0.0005(12) 0.0009(12)
C15 0.067(2) 0.066(2) 0.057(2) -0.0416(19) -0.0156(17) 0.0102(17)
C16 0.085(3) 0.081(3) 0.069(3) -0.063(2) -0.013(2) 0.007(2)
C17 0.085(3) 0.055(2) 0.056(2) -0.046(2) 0.005(2) 0.0013(18)
C18 0.085(3) 0.0380(16) 0.0434(18) -0.0201(17) 0.0007(17) 0.0036(14)
C19 0.0556(18) 0.0404(15) 0.0443(17) -0.0161(14) -0.0028(14) 0.0033(14)
C20 0.0488(15) 0.0463(15) 0.0387(15) -0.0280(13) -0.0301(13) 0.0234(13)
C21 0.0515(16) 0.0483(15) 0.0355(14) -0.0254(14) -0.0272(13) 0.0207(12)
N1 0.0413(12) 0.0372(11) 0.0405(12) -0.0138(10) -0.0264(10) 0.0131(10)
N2 0.0320(10) 0.0329(10) 0.0313(11) -0.0138(9) -0.0169(9) 0.0095(9)
N3 0.0454(13) 0.0309(10) 0.0354(12) -0.0159(10) -0.0151(10) 0.0111(9)
N4 0.0394(12) 0.0424(12) 0.0513(14) -0.0230(11) -0.0142(11) 0.0117(11)
O1 0.0621(12) 0.0440(11) 0.0438(11) -0.0197(10) -0.0325(10) 0.0215(9)
O2 0.0626(13) 0.0510(12) 0.0382(11) -0.0149(11) -0.0276(10) 0.0179(10)
Cd1 0.03937(11) 0.03465(10) 0.03032(10) -0.01762(8) -0.02106(8) 0.01408(7)
Cl1 0.0315(3) 0.0424(3) 0.0385(3) -0.0118(3) -0.0155(3) 0.0031(3)

loop_
_atom_type_symbol
_atom_type_description
_atom_type_scat_dispersion_real
_atom_type_scat_dispersion_imag
_atom_type_scat_source
C C 0.0033 0.0016 'International Tables Vol C Tables 4.2.6.8 and 6.1.1.4'
H H 0.0000 0.0000 'International Tables Vol C Tables 4.2.6.8 and 6.1.1.4'
N N 0.0061 0.0033 'International Tables Vol C Tables 4.2.6.8 and 6.1.1.4'
O O 0.0106 0.0060 'International Tables Vol C Tables 4.2.6.8 and 6.1.1.4'
Cd Cd -0.8075 1.2024 'International Tables Vol C Tables 4.2.6.8 and 6.1.1.4'
Cl Cl 0.1484 0.1585 'International Tables Vol C Tables 4.2.6.8 and 6.1.1.4'

loop_
_geom_angle_atom_site_label_1
_geom_angle_atom_site_label_2
_geom_angle_atom_site_label_3
_geom_angle_site_symmetry_1
_geom_angle_site_symmetry_3
_geom_angle
N2 C1 C2 . . 122.5(3)
N2 C1 H1 . . 118.7
C2 C1 H1 . . 118.7
C3 C2 C1 . . 119.2(3)
C3 C2 H2 . . 120.4
C1 C2 H2 . . 120.4
C2 C3 C4 . . 119.6(2)
C2 C3 H3A . . 120.2
C4 C3 H3A . . 120.2
C3 C4 C5 . . 118.0(2)
C3 C4 C12 . . 126.2(2)
C5 C4 C12 . . 115.9(2)
N2 C5 C4 . . 121.3(2)
N2 C5 C6 . . 118.0(2)
C4 C5 C6 . . 120.8(2)
N1 C6 C10 . . 121.4(2)
N1 C6 C5 . . 117.7(2)
C10 C6 C5 . . 120.9(2)
N1 C7 C8 . . 123.0(3)
N1 C7 H7 . . 118.5
C8 C7 H7 . . 118.5
C9 C8 C7 . . 118.4(3)
C9 C8 H8 . . 120.8
C7 C8 H8 . . 120.8
C8 C9 C10 . . 120.3(3)
C8 C9 H9 . . 119.9
C10 C9 H9 . . 119.9
C9 C10 C6 . . 117.8(3)
C9 C10 C11 . . 124.5(3)
C6 C10 C11 . . 117.6(2)
C12 C11 N4 . . 111.2(2)
C12 C11 C10 . . 120.9(2)
N4 C11 C10 . . 127.9(3)
C11 C12 N3 . . 105.1(2)
C11 C12 C4 . . 123.9(2)
N3 C12 C4 . . 131.0(2)
N4 C13 N3 . . 112.4(2)
N4 C13 C14 . . 123.8(3)
N3 C13 C14 . . 123.7(3)
C19 C14 C15 . . 119.1(3)
C19 C14 C13 . . 122.2(3)
C15 C14 C13 . . 118.7(3)
C14 C15 C16 . . 120.7(4)
C14 C15 H15 . . 119.6
C16 C15 H15 . . 119.6
C17 C16 C15 . . 119.9(4)
C17 C16 H16 . . 120.0
C15 C16 H16 . . 120.0
C16 C17 C18 . . 120.3(3)
C16 C17 H17 . . 119.9
C18 C17 H17 . . 119.9
C17 C18 C19 . . 120.0(4)
C17 C18 H18 . . 120.0
C19 C18 H18 . . 120.0
C14 C19 C18 . . 119.9(4)
C14 C19 H19 . . 120.0
C18 C19 H19 . . 120.0
O2 C20 O1 . . 122.7(3)
O2 C20 C21 . . 119.0(2)
O1 C20 C21 . . 118.2(3)
O2 C20 Cd1 . . 57.13(14)
O1 C20 Cd1 . . 65.85(15)
C21 C20 Cd1 . . 173.51(19)
C21 C21 C20 2_666 . 122.7(3)
C21 C21 H21 2_666 . 118.7
C20 C21 H21 . . 118.7
C7 N1 C6 . . 119.0(2)
C7 N1 Cd1 . . 124.2(2)
C6 N1 Cd1 . . 116.66(17)
C1 N2 C5 . . 119.4(2)
C1 N2 Cd1 . . 124.78(18)
C5 N2 Cd1 . . 115.66(16)
C13 N3 C12 . . 106.8(2)
C13 N3 H3 . . 126.6
C12 N3 H3 . . 126.6
C13 N4 C11 . . 104.5(2)
C20 O1 Cd1 . . 86.49(17)
C20 O2 Cd1 . . 95.63(16)
O2 Cd1 N1 . . 93.76(8)
O2 Cd1 N2 . . 160.78(7)
N1 Cd1 N2 . . 71.64(8)
O2 Cd1 O1 . . 54.83(7)
N1 Cd1 O1 . . 91.37(8)
N2 Cd1 O1 . . 111.63(7)
O2 Cd1 Cl1 . 2_665 96.92(6)
N1 Cd1 Cl1 . 2_665 165.67(5)
N2 Cd1 Cl1 . 2_665 95.72(6)
O1 Cd1 Cl1 . 2_665 87.03(6)
O2 Cd1 Cl1 . . 95.16(6)
N1 Cd1 Cl1 . . 97.60(6)
N2 Cd1 Cl1 . . 99.06(6)
O1 Cd1 Cl1 . . 149.30(5)
Cl1 Cd1 Cl1 2_665 . 90.93(4)
O2 Cd1 C20 . . 27.24(8)
N1 Cd1 C20 . . 94.33(8)
N2 Cd1 C20 . . 138.40(8)
O1 Cd1 C20 . . 27.66(7)
Cl1 Cd1 C20 2_665 . 90.86(7)
Cl1 Cd1 C20 . . 121.92(7)
Cd1 Cl1 Cd1 2_665 . 89.07(4)

loop_
_geom_bond_atom_site_label_1
_geom_bond_atom_site_label_2
_geom_bond_site_symmetry_2
_geom_bond_distance
_geom_bond_publ_flag
C1 N2 . 1.323(3) ?
C1 C2 . 1.394(4) ?
C1 H1 . 0.9300 ?
C2 C3 . 1.367(4) ?
C2 H2 . 0.9300 ?
C3 C4 . 1.400(4) ?
C3 H3A . 0.9300 ?
C4 C5 . 1.413(3) ?
C4 C12 . 1.430(4) ?
C5 N2 . 1.354(3) ?
C5 C6 . 1.457(3) ?
C6 N1 . 1.347(3) ?
C6 C10 . 1.407(4) ?
C7 N1 . 1.328(4) ?
C7 C8 . 1.384(5) ?
C7 H7 . 0.9300 ?
C8 C9 . 1.366(5) ?
C8 H8 . 0.9300 ?
C9 C10 . 1.390(4) ?
C9 H9 . 0.9300 ?
C10 C11 . 1.422(4) ?
C11 C12 . 1.373(4) ?
C11 N4 . 1.376(3) ?
C12 N3 . 1.376(3) ?
C13 N4 . 1.315(4) ?
C13 N3 . 1.367(4) ?
C13 C14 . 1.468(4) ?
C14 C19 . 1.377(5) ?
C14 C15 . 1.380(5) ?
C15 C16 . 1.382(5) ?
C15 H15 . 0.9300 ?
C16 C17 . 1.366(6) ?
C16 H16 . 0.9300 ?
C17 C18 . 1.368(6) ?
C17 H17 . 0.9300 ?
C18 C19 . 1.399(4) ?
C18 H18 . 0.9300 ?
C19 H19 . 0.9300 ?
C20 O2 . 1.247(3) ?
C20 O1 . 1.261(3) ?
C20 C21 . 1.487(4) ?
C20 Cd1 . 2.712(3) ?
C21 C21 2_666 1.311(5) ?
C21 H21 . 0.9300 ?
N3 H3 . 0.8600 ?
Cd1 N1 . 2.312(2) y
Cd1 N2 . 2.333(2) y
Cd1 O1 . 2.479(2) y
Cd1 O2 . 2.289(2) y
Cd1 Cl1 2_665 2.5640(9) y
Cd1 Cl1 . 2.5782(14) y

loop_
_geom_hbond_atom_site_label_D
_geom_hbond_atom_site_label_H
_geom_hbond_atom_site_label_A
_geom_hbond_site_symmetry_A
_geom_hbond_distance_DH
_geom_hbond_distance_HA
_geom_hbond_distance_DA
_geom_hbond_angle_DHA
N3 H3 O1 2_675 0.86 2.09 2.820(3) 142.3
